data_7249328
loop_
_publ_author_name
'Wang, Weizhou'
'Ji, Baoming'

_publ_section_title
;
 The C--I&#x22EF;O halogen bonding in crown ether chemistry
;
_journal_issue 38
_journal_name_full CrystEngComm
_journal_page_first 5309
_journal_page_last 5313
_journal_paper_doi 10.1039/D4CE00853G
_journal_volume 26
_journal_year 2024
_chemical_formula_moiety 'C10 H20 O5, 2(C6 F3 I3)'
_chemical_formula_sum 'C22 H19 F6 I6 O5'
_chemical_formula_weight 1238.77
_space_group_crystal_system monoclinic
_space_group_IT_number 9
_space_group_name_Hall 'C -2yc'
_space_group_name_H-M_alt 'C 1 c 1'
_atom_sites_solution_hydrogens geom
_atom_sites_solution_primary direct
_audit_creation_date 2016-09-05
_audit_creation_method
;
Olex2 1.2
(compiled 2016.08.25 svn.r3337 for OlexSys, GUI svn.r5221)
;
_audit_update_record
;
2023-07-17 deposited with the CCDC.	2024-09-11 downloaded from the CCDC.
;
_cell_angle_alpha 90
_cell_angle_beta 105.819(6)
_cell_angle_gamma 90
_cell_formula_units_Z 4
_cell_length_a 16.1779(9)
_cell_length_b 8.4631(4)
_cell_length_c 25.3518(15)
_cell_measurement_reflns_used 4788
_cell_measurement_temperature 295(2)
_cell_measurement_theta_max 26.2040
_cell_measurement_theta_min 3.9490
_cell_volume 3339.6(3)
_computing_cell_refinement 'CrysAlisPro 1.171.38.41r (Rigaku OD, 2015)'
_computing_data_collection 'CrysAlisPro 1.171.38.41r (Rigaku OD, 2015)'
_computing_data_reduction 'CrysAlisPro 1.171.38.41r (Rigaku OD, 2015)'
_computing_molecular_graphics 'Olex2 (Dolomanov et al., 2009)'
_computing_publication_material 'Olex2 (Dolomanov et al., 2009)'
_computing_structure_refinement 'ShelXL (Sheldrick, 2015)'
_computing_structure_solution 'SIR2004 (Burla et al., 2007)'
_diffrn_ambient_temperature 295.15
_diffrn_detector 'CCD plate'
_diffrn_detector_area_resol_mean 8.0584
_diffrn_detector_type EosS2
_diffrn_measured_fraction_theta_full 0.998
_diffrn_measured_fraction_theta_max 0.998
_diffrn_measurement_details
;
List of Runs (angles in degrees, time in seconds):

  # Type    Start    End  Width  t~exp~   \w     \q     \k     \f   Frames
#--------------------------------------------------------------------------
  1  \w    -43.00  52.00   1.00   11.76    --  -15.84  77.00-180.00   95
  2  \w    -45.00  56.00   1.00   11.76    --  -15.84  19.00 120.00  101
  3  \w     35.00  89.00   1.00   11.76    --   16.93 178.00  30.00   54
  4  \w    -83.00 -21.00   1.00   11.76    --  -15.84 -77.00 120.00   62
;
_diffrn_measurement_device 'four-circle diffractometer'
_diffrn_measurement_device_type 'SuperNova, Single source at offset, EosS2'
_diffrn_measurement_method '\w scans'
_diffrn_orient_matrix_type 'CrysAlisPro convention (1999,Acta A55,543-557)'
_diffrn_orient_matrix_UB_11 -0.0398856000
_diffrn_orient_matrix_UB_12 -0.0039635000
_diffrn_orient_matrix_UB_13 -0.0204196000
_diffrn_orient_matrix_UB_21 0.0165785000
_diffrn_orient_matrix_UB_22 0.0494047000
_diffrn_orient_matrix_UB_23 -0.0173116000
_diffrn_orient_matrix_UB_31 0.0145566000
_diffrn_orient_matrix_UB_32 -0.0675768000
_diffrn_orient_matrix_UB_33 -0.0113586000
_diffrn_radiation_monochromator mirror
_diffrn_radiation_probe x-ray
_diffrn_radiation_type MoK\a
_diffrn_radiation_wavelength 0.71073
_diffrn_reflns_av_R_equivalents 0.0272
_diffrn_reflns_av_unetI/netI 0.0404
_diffrn_reflns_Laue_measured_fraction_full 0.998
_diffrn_reflns_Laue_measured_fraction_max 0.998
_diffrn_reflns_limit_h_max 19
_diffrn_reflns_limit_h_min -19
_diffrn_reflns_limit_k_max 9
_diffrn_reflns_limit_k_min -10
_diffrn_reflns_limit_l_max 29
_diffrn_reflns_limit_l_min -30
_diffrn_reflns_number 9499
_diffrn_reflns_point_group_measured_fraction_full 0.935
_diffrn_reflns_point_group_measured_fraction_max 0.935
_diffrn_reflns_theta_full 24.997
_diffrn_reflns_theta_max 24.997
_diffrn_reflns_theta_min 3.341
_diffrn_source 'micro-focus sealed X-ray tube'
_diffrn_source_type 'SuperNova (Mo) X-ray Source'
_exptl_absorpt_coefficient_mu 5.643
_exptl_absorpt_correction_T_max 1.00000
_exptl_absorpt_correction_T_min 0.54554
_exptl_absorpt_correction_type multi-scan
_exptl_absorpt_process_details
;
CrysAlisPro 1.171.38.41r (Rigaku Oxford Diffraction, 2015)
Empirical absorption correction using spherical harmonics,
 implemented in SCALE3 ABSPACK scaling algorithm.
;
_exptl_crystal_colour 'clear light yellow'
_exptl_crystal_colour_lustre clear
_exptl_crystal_colour_modifier light
_exptl_crystal_colour_primary yellow
_exptl_crystal_density_diffrn 2.464
_exptl_crystal_density_method 'not measured'
_exptl_crystal_description block
_exptl_crystal_F_000 2252
_exptl_crystal_size_max 0.33
_exptl_crystal_size_mid 0.27
_exptl_crystal_size_min 0.25
_refine_diff_density_max 0.864
_refine_diff_density_min -1.030
_refine_diff_density_rms 0.105
_refine_ls_abs_structure_details
;
 Flack x determined using 1911 quotients [(I+)-(I-)]/[(I+)+(I-)]
 (Parsons, Flack and Wagner, Acta Cryst. B69 (2013) 249-259).
;
_refine_ls_abs_structure_Flack 0.00(2)
_refine_ls_extinction_method none
_refine_ls_goodness_of_fit_ref 1.050
_refine_ls_hydrogen_treatment constr
_refine_ls_matrix_type full
_refine_ls_number_parameters 352
_refine_ls_number_reflns 5483
_refine_ls_number_restraints 63
_refine_ls_restrained_S_all 1.048
_refine_ls_R_factor_all 0.0432
_refine_ls_R_factor_gt 0.0388
_refine_ls_shift/su_max 0.000
_refine_ls_shift/su_mean 0.000
_refine_ls_structure_factor_coef Fsqd
_refine_ls_weighting_details 'w=1/[\s^2^(Fo^2^)+(0.0465P)^2^] where P=(Fo^2^+2Fc^2^)/3'
_refine_ls_weighting_scheme calc
_refine_ls_wR_factor_gt 0.0902
_refine_ls_wR_factor_ref 0.0949
_reflns_Friedel_coverage 0.873
_reflns_Friedel_fraction_full 0.872
_reflns_Friedel_fraction_max 0.872
_reflns_number_gt 5002
_reflns_number_total 5483
_reflns_threshold_expression 'I > 2\s(I)'
_cod_data_source_file d4ce00853g2.cif
_cod_data_source_block C5-I135
_cod_depositor_comments 'Adding full bibliography for 7249319--7249331.cif.'
_cod_database_code 7249328
_shelx_space_group_comment
;
The symmetry employed for this shelxl refinement is uniquely defined
by the following loop, which should always be used as a source of
symmetry information in preference to the above space-group names.
They are only intended as comments.
;
_shelx_estimated_absorpt_t_max 0.333
_shelx_estimated_absorpt_t_min 0.257
_reflns_odcompleteness_completeness 99.67
_reflns_odcompleteness_iscentric 1
_reflns_odcompleteness_theta 26.32
_olex2_refinement_description
;
1. Fixed Uiso
 At 1.2 times of:
  All C(H,H) groups
2. Restrained distances
 C1-C2 \\sim C3-C4 \\sim C5-C6 \\sim C7-C8 \\sim C9-C10
 with sigma of 0.01
 O1-C1 \\sim O2-C2 \\sim O2-C3 \\sim O3-C4 \\sim O3-C5 \\sim O4-C6 \\sim O4-C7
\\sim O5-C8 \\sim O5-C9 \\sim O1-C10
 with sigma of 0.01
3. Uiso/Uaniso restraints and constraints
Uanis(C4) \\sim Ueq: with sigma of 0.02 and sigma for terminal atoms of 0.04
4.a Secondary CH2 refined with riding coordinates:
 C1(H1A,H1B), C2(H2A,H2B), C3(H3A,H3B), C4(H4A,H4B), C5(H5A,H5B), C6(H6A,H6B),
 C7(H7A,H7B), C8(H8A,H8B), C9(H9A,H9B), C10(H10A,H10B)
;
_shelx_shelxl_version_number 2014/7
_olex2_date_sample_data_collection 2016-07-02
_olex2_submission_special_instructions 'No special instructions were received'
_oxdiff_exptl_absorpt_empirical_details
;
Empirical correction (ABSPACK) includes:
- Absorption correction using spherical harmonics
- Frame scaling
;
_oxdiff_exptl_absorpt_empirical_full_max 1.514
_oxdiff_exptl_absorpt_empirical_full_min 0.668

loop_
_space_group_symop_operation_xyz
'x, y, z'
'x, -y, z+1/2'
'x+1/2, y+1/2, z'
'x+1/2, -y+1/2, z+1/2'

loop_
_atom_site_label
_atom_site_type_symbol
_atom_site_fract_x
_atom_site_fract_y
_atom_site_fract_z
_atom_site_U_iso_or_equiv
_atom_site_adp_type
_atom_site_occupancy
_atom_site_site_symmetry_order
_atom_site_calc_flag
_atom_site_refinement_flags_posn
_atom_site_refinement_flags_adp
_atom_site_refinement_flags_occupancy
_atom_site_disorder_assembly
_atom_site_disorder_group
O1 O 0.4120(7) 0.7334(12) 0.5479(4) 0.069(3) Uani 1 1 d D . . . .
O2 O 0.2248(9) 0.7898(19) 0.5463(6) 0.117(5) Uani 1 1 d D . . . .
O3 O 0.1073(9) 0.5691(17) 0.4933(6) 0.100(4) Uani 1 1 d D . . . .
O4 O 0.2239(7) 0.3242(14) 0.4836(5) 0.078(3) Uani 1 1 d D . . . .
O5 O 0.3764(8) 0.4226(12) 0.4472(4) 0.072(3) Uani 1 1 d D . . . .
C1 C 0.3678(12) 0.8651(17) 0.5606(9) 0.093(6) Uani 1 1 d D . . . .
H1A H 0.3422 0.9229 0.5271 0.111 Uiso 1 1 calc R . . . .
H1B H 0.4090 0.9346 0.5847 0.111 Uiso 1 1 calc R . . . .
C2 C 0.3003(11) 0.826(2) 0.5869(7) 0.100(7) Uani 1 1 d D . . . .
H2A H 0.3178 0.7364 0.6112 0.120 Uiso 1 1 calc R . . . .
H2B H 0.2904 0.9151 0.6085 0.120 Uiso 1 1 calc R . . . .
C3 C 0.1682(15) 0.725(3) 0.5741(9) 0.130(10) Uani 1 1 d D . . . .
H3A H 0.1526 0.8052 0.5970 0.156 Uiso 1 1 calc R . . . .
H3B H 0.1959 0.6388 0.5973 0.156 Uiso 1 1 calc R . . . .
C4 C 0.0917(16) 0.668(4) 0.5340(10) 0.149(11) Uani 1 1 d D U . . .
H4A H 0.0566 0.6115 0.5531 0.179 Uiso 1 1 calc R . . . .
H4B H 0.0588 0.7588 0.5162 0.179 Uiso 1 1 calc R . . . .
C5 C 0.1004(12) 0.4113(19) 0.5088(8) 0.093(6) Uani 1 1 d D . . . .
H5A H 0.0407 0.3857 0.5052 0.112 Uiso 1 1 calc R . . . .
H5B H 0.1325 0.3964 0.5468 0.112 Uiso 1 1 calc R . . . .
C6 C 0.1344(9) 0.308(3) 0.4736(9) 0.104(7) Uani 1 1 d D . . . .
H6A H 0.1210 0.1991 0.4800 0.125 Uiso 1 1 calc R . . . .
H6B H 0.1068 0.3328 0.4356 0.125 Uiso 1 1 calc R . . . .
C7 C 0.2558(10) 0.251(2) 0.4430(6) 0.074(5) Uani 1 1 d D . . . .
H7A H 0.2294 0.2988 0.4076 0.089 Uiso 1 1 calc R . . . .
H7B H 0.2409 0.1398 0.4407 0.089 Uiso 1 1 calc R . . . .
C8 C 0.3497(9) 0.2682(16) 0.4560(7) 0.073(5) Uani 1 1 d D . . . .
H8A H 0.3748 0.2397 0.4940 0.088 Uiso 1 1 calc R . . . .
H8B H 0.3715 0.1950 0.4335 0.088 Uiso 1 1 calc R . . . .
C9 C 0.4186(10) 0.5105(19) 0.4940(6) 0.075(5) Uani 1 1 d D . . . .
H9A H 0.4730 0.5490 0.4900 0.090 Uiso 1 1 calc R . . . .
H9B H 0.4304 0.4428 0.5261 0.090 Uiso 1 1 calc R . . . .
C10 C 0.3657(10) 0.645(2) 0.5019(6) 0.079(5) Uani 1 1 d D . . . .
H10A H 0.3520 0.7114 0.4695 0.095 Uiso 1 1 calc R . . . .
H10B H 0.3124 0.6073 0.5079 0.095 Uiso 1 1 calc R . . . .
I1 I 0.55227(7) 0.66245(13) 0.64916(4) 0.0728(3) Uani 1 1 d . . . . .
I2 I 0.64049(6) 0.78462(15) 0.89218(4) 0.0722(3) Uani 1 1 d . . . . .
I3 I 0.89287(7) 0.44288(13) 0.79756(7) 0.0950(5) Uani 1 1 d . . . . .
F1 F 0.5420(5) 0.7672(11) 0.7655(3) 0.068(2) Uani 1 1 d . . . . .
F2 F 0.8045(5) 0.5981(11) 0.8809(4) 0.073(2) Uani 1 1 d . . . . .
F3 F 0.7396(7) 0.5177(12) 0.6910(4) 0.082(3) Uani 1 1 d . . . . .
C11 C 0.6392(9) 0.6417(15) 0.7267(5) 0.050(3) Uani 1 1 d . . . . .
C12 C 0.7174(9) 0.5710(16) 0.7350(6) 0.053(3) Uani 1 1 d . . . . .
C13 C 0.7751(8) 0.5569(16) 0.7866(6) 0.052(3) Uani 1 1 d . . . . .
C14 C 0.7514(8) 0.6152(16) 0.8310(6) 0.052(3) Uani 1 1 d . . . . .
C15 C 0.6726(7) 0.6890(15) 0.8247(5) 0.044(3) Uani 1 1 d . . . . .
C16 C 0.6176(8) 0.6989(15) 0.7722(6) 0.051(3) Uani 1 1 d . . . . .
I4 I 0.41251(6) 0.53537(11) 0.34869(4) 0.0587(3) Uani 1 1 d . . . . .
I5 I 0.67005(7) 0.86469(13) 0.25474(6) 0.0864(4) Uani 1 1 d . . . . .
I6 I 0.32466(8) 0.68706(14) 0.10776(5) 0.0778(3) Uani 1 1 d . . . . .
F4 F 0.5844(6) 0.6877(11) 0.3362(4) 0.076(3) Uani 1 1 d . . . . .
F5 F 0.5104(7) 0.8259(11) 0.1503(4) 0.083(3) Uani 1 1 d . . . . .
F6 F 0.3132(5) 0.5650(12) 0.2226(4) 0.075(3) Uani 1 1 d . . . . .
C17 C 0.4475(8) 0.6223(15) 0.2811(5) 0.043(3) Uani 1 1 d . . . . .
C18 C 0.3923(8) 0.6261(16) 0.2309(6) 0.048(3) Uani 1 1 d . . . . .
C19 C 0.4092(9) 0.6933(15) 0.1848(5) 0.050(3) Uani 1 1 d . . . . .
C20 C 0.4918(9) 0.7593(16) 0.1941(6) 0.052(3) Uani 1 1 d . . . . .
C21 C 0.5501(8) 0.7601(16) 0.2431(6) 0.052(3) Uani 1 1 d . . . . .
C22 C 0.5272(9) 0.6936(16) 0.2874(7) 0.055(4) Uani 1 1 d . . . . .

loop_
_atom_site_aniso_label
_atom_site_aniso_U_11
_atom_site_aniso_U_22
_atom_site_aniso_U_33
_atom_site_aniso_U_23
_atom_site_aniso_U_13
_atom_site_aniso_U_12
O1 0.068(7) 0.072(7) 0.055(6) -0.018(5) -0.004(5) 0.004(6)
O2 0.088(10) 0.148(13) 0.121(13) -0.062(11) 0.039(9) 0.001(9)
O3 0.089(9) 0.137(12) 0.090(9) -0.003(9) 0.050(8) -0.010(8)
O4 0.069(7) 0.093(9) 0.070(8) -0.014(6) 0.014(6) -0.021(6)
O5 0.096(8) 0.071(7) 0.051(6) -0.009(5) 0.021(6) -0.023(6)
C1 0.098(15) 0.064(11) 0.113(16) -0.030(11) 0.024(13) 0.005(10)
C2 0.13(2) 0.082(14) 0.093(15) -0.023(11) 0.046(15) 0.007(13)
C3 0.109(19) 0.21(3) 0.097(16) -0.048(17) 0.071(16) -0.009(18)
C4 0.15(2) 0.17(2) 0.15(2) -0.017(17) 0.084(18) 0.014(16)
C5 0.079(12) 0.107(15) 0.101(15) 0.026(12) 0.038(11) -0.022(11)
C6 0.085(14) 0.128(18) 0.108(16) -0.041(14) 0.040(13) -0.046(13)
C7 0.089(12) 0.076(11) 0.057(10) -0.010(8) 0.019(9) -0.019(9)
C8 0.067(10) 0.082(12) 0.067(11) -0.015(9) 0.015(8) -0.004(9)
C9 0.069(10) 0.088(12) 0.062(10) -0.014(9) 0.007(8) -0.001(9)
C10 0.063(10) 0.111(14) 0.062(10) -0.010(10) 0.015(8) 0.007(10)
I1 0.0886(8) 0.0757(7) 0.0476(6) -0.0030(5) 0.0078(5) -0.0097(6)
I2 0.0613(6) 0.1028(9) 0.0552(6) -0.0197(6) 0.0203(5) -0.0030(6)
I3 0.0591(6) 0.0604(7) 0.1803(14) 0.0282(8) 0.0577(8) 0.0242(5)
F1 0.041(4) 0.094(6) 0.066(6) -0.013(5) 0.009(4) 0.028(4)
F2 0.046(5) 0.084(6) 0.078(6) 0.014(5) -0.004(4) 0.002(4)
F3 0.109(8) 0.080(6) 0.077(6) -0.011(5) 0.058(6) 0.013(5)
C11 0.060(8) 0.046(8) 0.044(8) -0.005(6) 0.014(6) -0.013(6)
C12 0.061(9) 0.046(7) 0.063(9) 0.004(6) 0.035(8) 0.011(6)
C13 0.042(7) 0.040(7) 0.080(11) 0.007(7) 0.025(7) 0.014(6)
C14 0.039(7) 0.048(8) 0.061(9) 0.014(7) 0.002(7) 0.009(6)
C15 0.032(6) 0.053(8) 0.049(8) -0.006(6) 0.014(6) 0.004(5)
C16 0.039(7) 0.047(8) 0.060(9) -0.008(6) 0.003(6) -0.005(6)
I4 0.0704(6) 0.0561(5) 0.0564(5) 0.0033(4) 0.0288(5) -0.0060(5)
I5 0.0480(6) 0.0650(7) 0.1560(13) -0.0056(7) 0.0443(7) -0.0164(5)
I6 0.0867(8) 0.0879(8) 0.0518(6) -0.0051(6) 0.0071(5) 0.0004(6)
F4 0.061(5) 0.095(7) 0.063(6) -0.001(5) -0.002(5) -0.019(5)
F5 0.099(7) 0.086(6) 0.082(7) 0.022(5) 0.057(6) -0.004(5)
F6 0.049(5) 0.101(7) 0.074(6) -0.008(5) 0.015(4) -0.038(5)
C17 0.049(7) 0.043(7) 0.043(7) -0.001(5) 0.023(6) -0.007(6)
C18 0.041(7) 0.053(7) 0.052(8) -0.009(6) 0.018(6) -0.015(6)
C19 0.067(9) 0.047(7) 0.037(7) -0.009(6) 0.016(6) -0.001(6)
C20 0.053(8) 0.046(8) 0.067(9) 0.003(7) 0.031(7) -0.008(6)
C21 0.039(7) 0.051(8) 0.071(10) 0.001(7) 0.021(7) -0.015(6)
C22 0.040(7) 0.046(8) 0.081(11) -0.011(7) 0.022(8) 0.004(6)

loop_
_atom_type_symbol
_atom_type_description
_atom_type_scat_dispersion_real
_atom_type_scat_dispersion_imag
_atom_type_scat_source
C C 0.0033 0.0016 'International Tables Vol C Tables 4.2.6.8 and 6.1.1.4'
H H 0.0000 0.0000 'International Tables Vol C Tables 4.2.6.8 and 6.1.1.4'
F F 0.0171 0.0103 'International Tables Vol C Tables 4.2.6.8 and 6.1.1.4'
I I -0.4742 1.8119 'International Tables Vol C Tables 4.2.6.8 and 6.1.1.4'
O O 0.0106 0.0060 'International Tables Vol C Tables 4.2.6.8 and 6.1.1.4'

loop_
_geom_angle_atom_site_label_1
_geom_angle_atom_site_label_2
_geom_angle_atom_site_label_3
_geom_angle
_geom_angle_site_symmetry_1
_geom_angle_site_symmetry_3
_geom_angle_publ_flag
C1 O1 C10 114.8(12) . . ?
C2 O2 C3 105.9(17) . . ?
C5 O3 C4 108.6(18) . . ?
C6 O4 C7 112.9(12) . . ?
C9 O5 C8 117.1(13) . . ?
O1 C1 H1A 108.6 . . ?
O1 C1 H1B 108.6 . . ?
O1 C1 C2 114.5(15) . . ?
H1A C1 H1B 107.6 . . ?
C2 C1 H1A 108.6 . . ?
C2 C1 H1B 108.6 . . ?
O2 C2 C1 108.9(16) . . ?
O2 C2 H2A 109.9 . . ?
O2 C2 H2B 109.9 . . ?
C1 C2 H2A 109.9 . . ?
C1 C2 H2B 109.9 . . ?
H2A C2 H2B 108.3 . . ?
O2 C3 H3A 109.9 . . ?
O2 C3 H3B 109.9 . . ?
O2 C3 C4 109.0(19) . . ?
H3A C3 H3B 108.3 . . ?
C4 C3 H3A 109.9 . . ?
C4 C3 H3B 109.9 . . ?
O3 C4 C3 115.0(19) . . ?
O3 C4 H4A 108.5 . . ?
O3 C4 H4B 108.5 . . ?
C3 C4 H4A 108.5 . . ?
C3 C4 H4B 108.5 . . ?
H4A C4 H4B 107.5 . . ?
O3 C5 H5A 109.9 . . ?
O3 C5 H5B 109.9 . . ?
O3 C5 C6 109.1(16) . . ?
H5A C5 H5B 108.3 . . ?
C6 C5 H5A 109.9 . . ?
C6 C5 H5B 109.9 . . ?
O4 C6 C5 111.9(14) . . ?
O4 C6 H6A 109.2 . . ?
O4 C6 H6B 109.2 . . ?
C5 C6 H6A 109.2 . . ?
C5 C6 H6B 109.2 . . ?
H6A C6 H6B 107.9 . . ?
O4 C7 H7A 109.5 . . ?
O4 C7 H7B 109.5 . . ?
O4 C7 C8 110.7(13) . . ?
H7A C7 H7B 108.1 . . ?
C8 C7 H7A 109.5 . . ?
C8 C7 H7B 109.5 . . ?
O5 C8 C7 113.4(13) . . ?
O5 C8 H8A 108.9 . . ?
O5 C8 H8B 108.9 . . ?
C7 C8 H8A 108.9 . . ?
C7 C8 H8B 108.9 . . ?
H8A C8 H8B 107.7 . . ?
O5 C9 H9A 109.4 . . ?
O5 C9 H9B 109.4 . . ?
O5 C9 C10 111.0(12) . . ?
H9A C9 H9B 108.0 . . ?
C10 C9 H9A 109.4 . . ?
C10 C9 H9B 109.4 . . ?
O1 C10 C9 108.9(12) . . ?
O1 C10 H10A 109.9 . . ?
O1 C10 H10B 109.9 . . ?
C9 C10 H10A 109.9 . . ?
C9 C10 H10B 109.9 . . ?
H10A C10 H10B 108.3 . . ?
C12 C11 I1 122.7(10) . . ?
C12 C11 C16 117.4(13) . . ?
C16 C11 I1 119.9(11) . . ?
F3 C12 C11 117.9(13) . . ?
F3 C12 C13 119.4(12) . . ?
C11 C12 C13 122.7(12) . . ?
C12 C13 I3 121.3(10) . . ?
C14 C13 I3 120.4(10) . . ?
C14 C13 C12 118.3(11) . . ?
F2 C14 C13 119.2(12) . . ?
F2 C14 C15 119.5(13) . . ?
C13 C14 C15 121.3(12) . . ?
C14 C15 I2 120.5(10) . . ?
C16 C15 I2 121.7(9) . . ?
C16 C15 C14 117.8(12) . . ?
F1 C16 C11 118.7(12) . . ?
F1 C16 C15 118.7(12) . . ?
C11 C16 C15 122.6(12) . . ?
C18 C17 I4 122.0(9) . . ?
C18 C17 C22 117.0(12) . . ?
C22 C17 I4 120.8(10) . . ?
F6 C18 C19 115.0(12) . . ?
C17 C18 F6 119.9(12) . . ?
C17 C18 C19 125.1(12) . . ?
C18 C19 I6 123.7(10) . . ?
C18 C19 C20 114.6(13) . . ?
C20 C19 I6 121.6(10) . . ?
F5 C20 C19 116.3(13) . . ?
C21 C20 F5 120.2(12) . . ?
C21 C20 C19 123.6(12) . . ?
C20 C21 I5 121.8(10) . . ?
C20 C21 C22 118.1(12) . . ?
C22 C21 I5 120.0(11) . . ?
F4 C22 C17 118.5(13) . . ?
F4 C22 C21 119.7(12) . . ?
C21 C22 C17 121.6(13) . . ?

loop_
_geom_bond_atom_site_label_1
_geom_bond_atom_site_label_2
_geom_bond_distance
_geom_bond_site_symmetry_2
_geom_bond_publ_flag
O1 C1 1.409(11) . ?
O1 C10 1.414(11) . ?
O2 C2 1.399(12) . ?
O2 C3 1.409(11) . ?
O3 C4 1.405(12) . ?
O3 C5 1.404(11) . ?
O4 C6 1.407(11) . ?
O4 C7 1.413(11) . ?
O5 C8 1.412(11) . ?
O5 C9 1.409(11) . ?
C1 H1A 0.9700 . ?
C1 H1B 0.9700 . ?
C1 C2 1.463(15) . ?
C2 H2A 0.9700 . ?
C2 H2B 0.9700 . ?
C3 H3A 0.9700 . ?
C3 H3B 0.9700 . ?
C3 C4 1.453(16) . ?
C4 H4A 0.9700 . ?
C4 H4B 0.9700 . ?
C5 H5A 0.9700 . ?
C5 H5B 0.9700 . ?
C5 C6 1.459(15) . ?
C6 H6A 0.9700 . ?
C6 H6B 0.9700 . ?
C7 H7A 0.9700 . ?
C7 H7B 0.9700 . ?
C7 C8 1.471(14) . ?
C8 H8A 0.9700 . ?
C8 H8B 0.9700 . ?
C9 H9A 0.9700 . ?
C9 H9B 0.9700 . ?
C9 C10 1.470(15) . ?
C10 H10A 0.9700 . ?
C10 H10B 0.9700 . ?
I1 C11 2.089(14) . ?
I2 C15 2.082(12) . ?
I3 C13 2.086(12) . ?
F1 C16 1.321(14) . ?
F2 C14 1.330(16) . ?
F3 C12 1.340(15) . ?
C11 C12 1.36(2) . ?
C11 C16 1.381(19) . ?
C12 C13 1.39(2) . ?
C13 C14 1.38(2) . ?
C14 C15 1.388(17) . ?
C15 C16 1.388(19) . ?
I4 C17 2.080(12) . ?
I5 C21 2.080(12) . ?
I6 C19 2.057(13) . ?
F4 C22 1.329(17) . ?
F5 C20 1.350(16) . ?
F6 C18 1.343(14) . ?
C17 C18 1.342(19) . ?
C17 C22 1.393(18) . ?
C18 C19 1.392(18) . ?
C19 C20 1.408(19) . ?
C20 C21 1.34(2) . ?
C21 C22 1.39(2) . ?

loop_
_geom_torsion_atom_site_label_1
_geom_torsion_atom_site_label_2
_geom_torsion_atom_site_label_3
_geom_torsion_atom_site_label_4
_geom_torsion
_geom_torsion_site_symmetry_1
_geom_torsion_site_symmetry_2
_geom_torsion_site_symmetry_3
_geom_torsion_site_symmetry_4
_geom_torsion_publ_flag
O1 C1 C2 O2 -85(2) . . . . ?
O2 C3 C4 O3 51(3) . . . . ?
O3 C5 C6 O4 69(2) . . . . ?
O4 C7 C8 O5 -73.5(19) . . . . ?
O5 C9 C10 O1 -177.6(14) . . . . ?
C1 O1 C10 C9 -179.0(15) . . . . ?
C2 O2 C3 C4 -174(2) . . . . ?
C3 O2 C2 C1 169.2(16) . . . . ?
C4 O3 C5 C6 -167.8(17) . . . . ?
C5 O3 C4 C3 97(3) . . . . ?
C6 O4 C7 C8 -178.7(16) . . . . ?
C7 O4 C6 C5 -167.7(16) . . . . ?
C8 O5 C9 C10 -112.5(17) . . . . ?
C9 O5 C8 C7 111.0(16) . . . . ?
C10 O1 C1 C2 75(2) . . . . ?
I1 C11 C12 F3 2.2(18) . . . . ?
I1 C11 C12 C13 -179.8(10) . . . . ?
I1 C11 C16 F1 -0.5(17) . . . . ?
I1 C11 C16 C15 -179.8(10) . . . . ?
I2 C15 C16 F1 -1.9(17) . . . . ?
I2 C15 C16 C11 177.4(10) . . . . ?
I3 C13 C14 F2 0.0(18) . . . . ?
I3 C13 C14 C15 -178.8(10) . . . . ?
F2 C14 C15 I2 3.7(18) . . . . ?
F2 C14 C15 C16 -177.5(12) . . . . ?
F3 C12 C13 I3 -3.5(18) . . . . ?
F3 C12 C13 C14 178.7(13) . . . . ?
C11 C12 C13 I3 178.6(10) . . . . ?
C11 C12 C13 C14 1(2) . . . . ?
C12 C11 C16 F1 -179.6(12) . . . . ?
C12 C11 C16 C15 1(2) . . . . ?
C12 C13 C14 F2 177.8(12) . . . . ?
C12 C13 C14 C15 -1(2) . . . . ?
C13 C14 C15 I2 -177.5(10) . . . . ?
C13 C14 C15 C16 1(2) . . . . ?
C14 C15 C16 F1 179.3(12) . . . . ?
C14 C15 C16 C11 -1(2) . . . . ?
C16 C11 C12 F3 -178.8(12) . . . . ?
C16 C11 C12 C13 -1(2) . . . . ?
I4 C17 C18 F6 -3.6(18) . . . . ?
I4 C17 C18 C19 174.9(10) . . . . ?
I4 C17 C22 F4 8.1(17) . . . . ?
I4 C17 C22 C21 -176.5(10) . . . . ?
I5 C21 C22 F4 -4.5(18) . . . . ?
I5 C21 C22 C17 -179.9(10) . . . . ?
I6 C19 C20 F5 3.6(17) . . . . ?
I6 C19 C20 C21 -177.2(11) . . . . ?
F5 C20 C21 I5 0.8(19) . . . . ?
F5 C20 C21 C22 178.4(12) . . . . ?
F6 C18 C19 I6 -4.5(17) . . . . ?
F6 C18 C19 C20 179.0(11) . . . . ?
C17 C18 C19 I6 177.0(11) . . . . ?
C17 C18 C19 C20 0(2) . . . . ?
C18 C17 C22 F4 -178.0(12) . . . . ?
C18 C17 C22 C21 -3(2) . . . . ?
C18 C19 C20 F5 -179.9(12) . . . . ?
C18 C19 C20 C21 -1(2) . . . . ?
C19 C20 C21 I5 -178.4(10) . . . . ?
C19 C20 C21 C22 -1(2) . . . . ?
C20 C21 C22 F4 177.8(12) . . . . ?
C20 C21 C22 C17 2(2) . . . . ?
C22 C17 C18 F6 -177.4(12) . . . . ?
C22 C17 C18 C19 1(2) . . . . ?
